data_2219558
loop_
_publ_author_name
'Zhao, Juan'

_publ_section_title Tetrakis(\m-2-chlorobenzoato-\k^2^<i>O</i>:<i>O</i>')bis[(4-vinylpyridine-\k<i>N</i>)copper(II)]
_journal_coeditor_code CV2452
_journal_issue 10
_journal_name_full 'Acta Crystallographica Section E'
_journal_page_first m1336
_journal_paper_doi 10.1107/S1600536808030766
_journal_volume 64
_journal_year 2008
_chemical_formula_iupac '[Cu2 (C7 H4 Cl O2)4 (C7 H7 N)2]'
_chemical_formula_moiety 'C42 H30 Cl4 Cu2 N2 O8'
_chemical_formula_sum 'C42 H30 Cl4 Cu2 N2 O8'
_chemical_formula_weight 959.58
_chemical_name_systematic
;
Tetrakis(\m-2-chlorobenzoato-\k^2^<i>O</i>:<i>O</i>')bis[(4-vinylpyridine-
\k<i>N</i>)copper(II)]
;
_space_group_IT_number 14
_symmetry_cell_setting monoclinic
_symmetry_space_group_name_Hall '-P 2ybc'
_symmetry_space_group_name_H-M 'P 1 21/c 1'
_atom_sites_solution_hydrogens geom
_atom_sites_solution_primary direct
_atom_sites_solution_secondary difmap
_audit_creation_method SHELXL97
_cell_angle_alpha 90.00
_cell_angle_beta 111.99(3)
_cell_angle_gamma 90.00
_cell_formula_units_Z 2
_cell_length_a 10.251(2)
_cell_length_b 20.412(4)
_cell_length_c 10.665(2)
_cell_measurement_reflns_used 25
_cell_measurement_temperature 297(2)
_cell_measurement_theta_max 14
_cell_measurement_theta_min 10
_cell_volume 2069.2(8)
_computing_cell_refinement 'CAD-4 Software (Enraf--Nonius, 1989)'
_computing_data_collection 'CAD-4 Software (Enraf--Nonius, 1989)'
_computing_data_reduction 'NRCVAX (Gabe <i>et al.</i>,  1989)'
_computing_molecular_graphics 'SHELXTL/PC (Sheldrick, 2008)'
_computing_publication_material 'WinGX (Farrugia, 1999)'
_computing_structure_refinement 'SHELXL97 (Sheldrick, 2008)'
_computing_structure_solution 'SHELXS97 (Sheldrick, 2008)'
_diffrn_ambient_temperature 297(2)
_diffrn_measured_fraction_theta_full 0.998
_diffrn_measured_fraction_theta_max 0.998
_diffrn_measurement_device_type 'Enraf--Nonius CAD-4'
_diffrn_measurement_method \w
_diffrn_radiation_monochromator graphite
_diffrn_radiation_source 'fine-focus sealed tube'
_diffrn_radiation_type MoK\a
_diffrn_radiation_wavelength 0.71073
_diffrn_reflns_av_R_equivalents 0.0289
_diffrn_reflns_av_sigmaI/netI 0.0499
_diffrn_reflns_limit_h_max 11
_diffrn_reflns_limit_h_min -12
_diffrn_reflns_limit_k_max 24
_diffrn_reflns_limit_k_min 0
_diffrn_reflns_limit_l_max 12
_diffrn_reflns_limit_l_min 0
_diffrn_reflns_number 3708
_diffrn_reflns_theta_full 25.18
_diffrn_reflns_theta_max 25.18
_diffrn_reflns_theta_min 2.00
_diffrn_standards_decay_% 0
_diffrn_standards_interval_count 100
_diffrn_standards_number 3
_exptl_absorpt_coefficient_mu 1.341
_exptl_absorpt_correction_T_max 0.7668
_exptl_absorpt_correction_T_min 0.6769
_exptl_absorpt_correction_type psi-scan
_exptl_absorpt_process_details '(North et al., 1968)'
_exptl_crystal_colour blue
_exptl_crystal_density_diffrn 1.540
_exptl_crystal_density_method 'not measured'
_exptl_crystal_description block
_exptl_crystal_F_000 972
_exptl_crystal_size_max 0.30
_exptl_crystal_size_mid 0.30
_exptl_crystal_size_min 0.20
_refine_diff_density_max 0.371
_refine_diff_density_min -0.565
_refine_ls_extinction_method none
_refine_ls_goodness_of_fit_ref 0.996
_refine_ls_hydrogen_treatment constr
_refine_ls_matrix_type full
_refine_ls_number_parameters 262
_refine_ls_number_reflns 3689
_refine_ls_number_restraints 0
_refine_ls_restrained_S_all 0.996
_refine_ls_R_factor_all 0.0874
_refine_ls_R_factor_gt 0.0586
_refine_ls_shift/su_max 0.000
_refine_ls_shift/su_mean 0.000
_refine_ls_structure_factor_coef Fsqd
_refine_ls_weighting_details 'calc w = 1/[\s^2^(Fo^2^)+(0.1P)^2^+0.5P] where P=(Fo^2^+2Fc^2^)/3'
_refine_ls_weighting_scheme calc
_refine_ls_wR_factor_gt 0.1494
_refine_ls_wR_factor_ref 0.1659
_reflns_number_gt 2587
_reflns_number_total 3689
_reflns_threshold_expression I>2\s(I)
_cod_data_source_file cv2452.cif
_cod_data_source_block I
_cod_depositor_comments
;
The following automatic conversions were performed:

'_exptl_absorpt_correction_type' value '\y scan' was replaced with
the value 'psi-scan' as specified in the replacement file
'src/cod-tools/trunk/data/replacement-values/replacement_values.lst'.

Automatic conversion script
Id: cif_fix_values 5376 2017-05-30 11:51:03Z andrius 
;
_cod_original_sg_symbol_H-M 'P 21/c'
_cod_database_code 2219558
_cod_database_fobs_code 2219558

loop_
_symmetry_equiv_pos_as_xyz
'x, y, z'
'-x, y+1/2, -z+1/2'
'-x, -y, -z'
'x, -y-1/2, z-1/2'

loop_
_atom_site_type_symbol
_atom_site_label
_atom_site_fract_x
_atom_site_fract_y
_atom_site_fract_z
_atom_site_U_iso_or_equiv
_atom_site_adp_type
_atom_site_calc_flag
_atom_site_refinement_flags
_atom_site_occupancy
Cu Cu -0.05229(6) 0.05461(3) 1.53164(6) 0.0465(2) Uani d . 1
N N1 -0.1437(4) 0.1341(2) 1.5999(4) 0.0483(9) Uani d . 1
Cl Cl1 0.52811(19) -0.03630(12) 1.6765(3) 0.1233(9) Uani d . 1
Cl Cl2 0.2716(2) 0.17779(10) 1.41176(18) 0.0975(6) Uani d . 1
O O1 -0.2292(4) 0.0228(2) 1.3923(4) 0.0691(10) Uani d . 1
O O2 0.1417(4) 0.0684(2) 1.6572(4) 0.0707(11) Uani d . 1
O O3 -0.0022(4) 0.09641(17) 1.3891(4) 0.0610(9) Uani d . 1
O O4 -0.0849(4) -0.00570(19) 1.6630(3) 0.0634(10) Uani d . 1
C C1 -0.4145(9) 0.2796(5) 1.8136(7) 0.119(3) Uani d . 1
H H1A -0.4628 0.2401 1.8018 0.142 Uiso calc R 1
H H1B -0.4424 0.3151 1.8522 0.142 Uiso calc R 1
C C2 -0.3097(7) 0.2851(3) 1.7770(5) 0.0787(18) Uani d . 1
H H2A -0.2638 0.3253 1.7903 0.094 Uiso calc R 1
C C3 -0.2568(6) 0.2323(3) 1.7152(5) 0.0568(13) Uani d . 1
C C4 -0.3184(6) 0.1719(3) 1.6807(5) 0.0604(13) Uani d . 1
H H4A -0.4007 0.1627 1.6947 0.072 Uiso calc R 1
C C5 -0.2598(5) 0.1244(3) 1.6253(5) 0.0561(12) Uani d . 1
H H5A -0.3036 0.0837 1.6050 0.067 Uiso calc R 1
C C6 -0.0865(5) 0.1938(3) 1.6306(5) 0.0604(13) Uani d . 1
H H6A -0.0062 0.2027 1.6126 0.072 Uiso calc R 1
C C7 -0.1379(6) 0.2424(3) 1.6864(5) 0.0693(15) Uani d . 1
H H7A -0.0924 0.2827 1.7054 0.083 Uiso calc R 1
C C8 0.5064(9) 0.1132(5) 1.9717(8) 0.125(3) Uani d . 1
H H8A 0.5043 0.1444 2.0344 0.151 Uiso calc R 1
C C9 0.3825(7) 0.0961(4) 1.8658(6) 0.094(2) Uani d . 1
H H9A 0.2991 0.1173 1.8564 0.113 Uiso calc R 1
C C10 0.3818(5) 0.0475(3) 1.7737(5) 0.0560(13) Uani d . 1
C C11 0.5093(6) 0.0209(3) 1.7889(6) 0.0678(15) Uani d . 1
C C12 0.6323(7) 0.0384(4) 1.8922(8) 0.095(2) Uani d . 1
H H12A 0.7168 0.0189 1.8996 0.114 Uiso calc R 1
C C13 0.6297(8) 0.0848(5) 1.9844(8) 0.114(3) Uani d . 1
H H13A 0.7122 0.0967 2.0550 0.137 Uiso calc R 1
C C14 0.2409(5) 0.0288(3) 1.6714(5) 0.0540(12) Uani d . 1
C C15 0.1325(8) 0.1677(4) 1.0103(8) 0.091(2) Uani d . 1
H H15A 0.1470 0.1902 0.9408 0.109 Uiso calc R 1
C C16 0.2011(7) 0.1873(3) 1.1424(7) 0.0791(18) Uani d . 1
H H16A 0.2622 0.2229 1.1625 0.095 Uiso calc R 1
C C17 0.1783(6) 0.1538(3) 1.2444(6) 0.0643(14) Uani d . 1
C C18 0.0894(5) 0.1012(2) 1.2185(5) 0.0495(11) Uani d . 1
C C19 0.0226(6) 0.0818(3) 1.0849(5) 0.0713(15) Uani d . 1
H H19A -0.0374 0.0458 1.0640 0.086 Uiso calc R 1
C C20 0.0454(7) 0.1163(4) 0.9819(6) 0.091(2) Uani d . 1
H H20A -0.0006 0.1034 0.8924 0.109 Uiso calc R 1
C C21 0.0558(5) 0.0649(3) 1.3239(5) 0.0488(12) Uani d . 1

loop_
_atom_site_aniso_label
_atom_site_aniso_U_11
_atom_site_aniso_U_22
_atom_site_aniso_U_33
_atom_site_aniso_U_12
_atom_site_aniso_U_13
_atom_site_aniso_U_23
Cu 0.0445(3) 0.0547(4) 0.0436(3) 0.0030(3) 0.0201(2) -0.0043(3)
N1 0.045(2) 0.059(2) 0.045(2) 0.0024(18) 0.0206(18) 0.0000(19)
Cl1 0.0601(10) 0.1388(18) 0.160(2) 0.0017(10) 0.0292(12) -0.0630(16)
Cl2 0.0979(12) 0.1124(14) 0.0906(12) -0.0378(11) 0.0451(10) -0.0404(11)
O1 0.049(2) 0.093(3) 0.057(2) 0.000(2) 0.0117(17) -0.010(2)
O2 0.053(2) 0.076(3) 0.075(3) 0.0039(19) 0.0150(19) -0.024(2)
O3 0.073(2) 0.056(2) 0.069(2) 0.0110(18) 0.044(2) 0.0070(18)
O4 0.084(3) 0.064(2) 0.056(2) 0.0137(19) 0.041(2) 0.0100(18)
C1 0.120(7) 0.134(7) 0.104(6) 0.044(6) 0.044(5) -0.036(5)
C2 0.094(5) 0.082(4) 0.049(3) 0.026(4) 0.014(3) -0.011(3)
C3 0.063(3) 0.063(3) 0.040(3) 0.013(3) 0.014(2) -0.001(2)
C4 0.056(3) 0.069(4) 0.062(3) 0.008(3) 0.030(3) -0.002(3)
C5 0.060(3) 0.052(3) 0.060(3) -0.002(2) 0.028(3) -0.008(2)
C6 0.056(3) 0.054(3) 0.073(4) -0.006(2) 0.026(3) -0.004(3)
C7 0.077(4) 0.058(3) 0.063(4) -0.002(3) 0.015(3) -0.011(3)
C8 0.089(5) 0.182(10) 0.089(5) -0.022(6) 0.015(4) -0.063(6)
C9 0.061(4) 0.140(7) 0.073(4) -0.009(4) 0.015(3) -0.037(4)
C10 0.051(3) 0.069(4) 0.045(3) -0.005(2) 0.014(2) 0.004(2)
C11 0.058(3) 0.071(4) 0.068(4) -0.005(3) 0.017(3) 0.000(3)
C12 0.051(3) 0.128(6) 0.090(5) -0.007(4) 0.007(3) -0.013(5)
C13 0.075(5) 0.161(8) 0.083(5) -0.017(5) 0.002(4) -0.030(5)
C14 0.053(3) 0.074(3) 0.040(3) -0.007(3) 0.023(2) 0.000(3)
C15 0.081(5) 0.114(6) 0.092(5) 0.017(4) 0.048(4) 0.039(5)
C16 0.081(4) 0.075(4) 0.097(5) -0.001(3) 0.051(4) 0.017(4)
C17 0.061(3) 0.074(4) 0.068(4) 0.004(3) 0.037(3) 0.001(3)
C18 0.048(3) 0.056(3) 0.049(3) 0.007(2) 0.023(2) 0.006(2)
C19 0.066(3) 0.096(4) 0.047(3) -0.002(3) 0.015(3) 0.002(3)
C20 0.085(5) 0.131(6) 0.051(4) 0.010(5) 0.017(3) 0.021(4)
C21 0.038(2) 0.066(4) 0.043(3) 0.003(2) 0.015(2) 0.004(2)

loop_
_atom_type_symbol
_atom_type_description
_atom_type_scat_dispersion_real
_atom_type_scat_dispersion_imag
_atom_type_scat_source
C C 0.0033 0.0016 'International Tables Vol C Tables 4.2.6.8 and 6.1.1.4'
H H 0.0000 0.0000 'International Tables Vol C Tables 4.2.6.8 and 6.1.1.4'
N N 0.0061 0.0033 'International Tables Vol C Tables 4.2.6.8 and 6.1.1.4'
O O 0.0106 0.0060 'International Tables Vol C Tables 4.2.6.8 and 6.1.1.4'
Cl Cl 0.1484 0.1585 'International Tables Vol C Tables 4.2.6.8 and 6.1.1.4'
Cu Cu 0.3201 1.2651 'International Tables Vol C Tables 4.2.6.8 and 6.1.1.4'

loop_
_geom_angle_atom_site_label_1
_geom_angle_atom_site_label_2
_geom_angle_atom_site_label_3
_geom_angle_site_symmetry_1
_geom_angle_site_symmetry_3
_geom_angle
O2 Cu O3 . . 88.52(17)
O2 Cu O1 . . 166.73(16)
O3 Cu O1 . . 89.60(16)
O2 Cu O4 . . 90.15(17)
O3 Cu O4 . . 166.87(14)
O1 Cu O4 . . 88.70(17)
O2 Cu N1 . . 96.94(15)
O3 Cu N1 . . 102.02(14)
O1 Cu N1 . . 96.30(16)
O4 Cu N1 . . 91.12(15)
O2 Cu Cu . 3_558 83.76(11)
O3 Cu Cu . 3_558 85.49(10)
O1 Cu Cu . 3_558 83.00(12)
O4 Cu Cu . 3_558 81.38(11)
N1 Cu Cu . 3_558 172.47(11)
C5 N1 C6 . . 115.5(4)
C5 N1 Cu . . 119.7(3)
C6 N1 Cu . . 124.6(3)
C14 O1 Cu 3_558 . 124.5(4)
C14 O2 Cu . . 123.8(4)
C21 O3 Cu . . 121.5(3)
C21 O4 Cu 3_558 . 126.0(3)
C2 C1 H1A . . 120.0
C2 C1 H1B . . 120.0
H1A C1 H1B . . 120.0
C1 C2 C3 . . 124.5(8)
C1 C2 H2A . . 117.8
C3 C2 H2A . . 117.8
C4 C3 C7 . . 115.5(5)
C4 C3 C2 . . 124.8(5)
C7 C3 C2 . . 119.7(6)
C3 C4 C5 . . 121.0(5)
C3 C4 H4A . . 119.5
C5 C4 H4A . . 119.5
N1 C5 C4 . . 123.0(5)
N1 C5 H5A . . 118.5
C4 C5 H5A . . 118.5
N1 C6 C7 . . 124.4(5)
N1 C6 H6A . . 117.8
C7 C6 H6A . . 117.8
C6 C7 C3 . . 120.5(5)
C6 C7 H7A . . 119.7
C3 C7 H7A . . 119.7
C13 C8 C9 . . 120.6(8)
C13 C8 H8A . . 119.7
C9 C8 H8A . . 119.7
C8 C9 C10 . . 120.9(7)
C8 C9 H9A . . 119.6
C10 C9 H9A . . 119.6
C11 C10 C9 . . 116.5(5)
C11 C10 C14 . . 127.1(5)
C9 C10 C14 . . 116.4(5)
C10 C11 C12 . . 122.7(6)
C10 C11 Cl1 . . 122.3(4)
C12 C11 Cl1 . . 115.0(5)
C13 C12 C11 . . 119.7(7)
C13 C12 H12A . . 120.1
C11 C12 H12A . . 120.1
C8 C13 C12 . . 119.5(7)
C8 C13 H13A . . 120.2
C12 C13 H13A . . 120.2
O1 C14 O2 3_558 . 124.9(5)
O1 C14 C10 3_558 . 119.1(5)
O2 C14 C10 . . 116.0(5)
C20 C15 C16 . . 120.2(6)
C20 C15 H15A . . 119.9
C16 C15 H15A . . 119.9
C17 C16 C15 . . 119.4(6)
C17 C16 H16A . . 120.3
C15 C16 H16A . . 120.3
C18 C17 C16 . . 121.9(6)
C18 C17 Cl2 . . 119.6(4)
C16 C17 Cl2 . . 118.5(5)
C17 C18 C19 . . 117.8(5)
C17 C18 C21 . . 124.3(5)
C19 C18 C21 . . 117.9(5)
C18 C19 C20 . . 120.0(6)
C18 C19 H19A . . 120.0
C20 C19 H19A . . 120.0
C15 C20 C19 . . 120.8(7)
C15 C20 H20A . . 119.6
C19 C20 H20A . . 119.6
O4 C21 O3 3_558 . 125.6(4)
O4 C21 C18 3_558 . 117.1(4)
O3 C21 C18 . . 117.2(4)

loop_
_geom_bond_atom_site_label_1
_geom_bond_atom_site_label_2
_geom_bond_site_symmetry_2
_geom_bond_distance
Cu O2 . 1.958(4)
Cu O3 . 1.971(3)
Cu O1 . 1.975(4)
Cu O4 . 1.985(3)
Cu N1 . 2.134(4)
Cu Cu 3_558 2.6676(12)
N1 C5 . 1.331(6)
N1 C6 . 1.339(6)
Cl1 C11 . 1.735(6)
Cl2 C17 . 1.750(6)
O1 C14 3_558 1.236(6)
O2 C14 . 1.262(6)
O3 C21 . 1.250(6)
O4 C21 3_558 1.240(6)
C1 C2 . 1.279(10)
C1 H1A . 0.9300
C1 H1B . 0.9300
C2 C3 . 1.469(7)
C2 H2A . 0.9300
C3 C4 . 1.372(8)
C3 C7 . 1.379(8)
C4 C5 . 1.383(7)
C4 H4A . 0.9300
C5 H5A . 0.9300
C6 C7 . 1.359(7)
C6 H6A . 0.9300
C7 H7A . 0.9300
C8 C13 . 1.350(12)
C8 C9 . 1.392(10)
C8 H8A . 0.9300
C9 C10 . 1.393(8)
C9 H9A . 0.9300
C10 C11 . 1.368(8)
C10 C14 . 1.497(7)
C11 C12 . 1.375(8)
C12 C13 . 1.372(11)
C12 H12A . 0.9300
C13 H13A . 0.9300
C14 O1 3_558 1.236(6)
C15 C20 . 1.336(10)
C15 C16 . 1.378(10)
C15 H15A . 0.9300
C16 C17 . 1.377(8)
C16 H16A . 0.9300
C17 C18 . 1.369(7)
C18 C19 . 1.388(7)
C18 C21 . 1.489(6)
C19 C20 . 1.397(8)
C19 H19A . 0.9300
C20 H20A . 0.9300
C21 O4 3_558 1.240(6)

loop_
_geom_torsion_atom_site_label_1
_geom_torsion_atom_site_label_2
_geom_torsion_atom_site_label_3
_geom_torsion_atom_site_label_4
_geom_torsion_site_symmetry_1
_geom_torsion_site_symmetry_4
_geom_torsion
O2 Cu N1 C5 . . -132.2(4)
O3 Cu N1 C5 . . 137.8(4)
O1 Cu N1 C5 . . 46.9(4)
O4 Cu N1 C5 . . -41.9(4)
O3 Cu N1 C6 . . -47.9(4)
O1 Cu N1 C6 . . -138.8(4)
O4 Cu N1 C6 . . 132.4(4)
O2 Cu O1 C14 . 3_558 4.6(10)
O3 Cu O1 C14 . 3_558 86.4(4)
O4 Cu O1 C14 . 3_558 -80.5(4)
N1 Cu O1 C14 . 3_558 -171.5(4)
Cu Cu O1 C14 3_558 3_558 0.9(4)
O3 Cu O2 C14 . . -86.8(4)
O1 Cu O2 C14 . . -4.8(10)
O4 Cu O2 C14 . . 80.2(4)
N1 Cu O2 C14 . . 171.3(4)
Cu Cu O2 C14 3_558 . -1.1(4)
O2 Cu O3 C21 . . 82.9(4)
O1 Cu O3 C21 . . -84.0(4)
O4 Cu O3 C21 . . -1.4(9)
N1 Cu O3 C21 . . 179.7(4)
Cu Cu O3 C21 3_558 . -1.0(4)
O2 Cu O4 C21 . 3_558 -84.4(4)
O3 Cu O4 C21 . 3_558 -0.3(10)
O1 Cu O4 C21 . 3_558 82.4(4)
N1 Cu O4 C21 . 3_558 178.6(4)
Cu Cu O4 C21 3_558 3_558 -0.8(4)
C1 C2 C3 C4 . . 4.6(10)
C1 C2 C3 C7 . . -176.3(7)
C7 C3 C4 C5 . . 2.2(8)
C2 C3 C4 C5 . . -178.6(5)
C6 N1 C5 C4 . . -0.5(7)
Cu N1 C5 C4 . . 174.3(4)
C3 C4 C5 N1 . . -1.3(8)
C5 N1 C6 C7 . . 1.2(8)
Cu N1 C6 C7 . . -173.3(4)
N1 C6 C7 C3 . . -0.2(9)
C4 C3 C7 C6 . . -1.5(8)
C2 C3 C7 C6 . . 179.3(5)
C13 C8 C9 C10 . . 2.6(15)
C8 C9 C10 C11 . . -3.5(11)
C8 C9 C10 C14 . . 174.7(7)
C9 C10 C11 C12 . . 2.6(9)
C14 C10 C11 C12 . . -175.4(6)
C9 C10 C11 Cl1 . . -175.9(5)
C14 C10 C11 Cl1 . . 6.1(8)
C10 C11 C12 C13 . . -0.5(12)
Cl1 C11 C12 C13 . . 178.0(7)
C9 C8 C13 C12 . . -0.4(16)
C11 C12 C13 C8 . . -0.6(14)
Cu O2 C14 O1 . 3_558 0.8(8)
Cu O2 C14 C10 . . -179.3(3)
C11 C10 C14 O1 . 3_558 14.1(8)
C9 C10 C14 O1 . 3_558 -163.9(6)
C11 C10 C14 O2 . . -165.8(6)
C9 C10 C14 O2 . . 16.2(7)
C20 C15 C16 C17 . . -0.3(11)
C15 C16 C17 C18 . . 0.1(9)
C15 C16 C17 Cl2 . . 177.6(5)
C16 C17 C18 C19 . . 0.6(8)
Cl2 C17 C18 C19 . . -176.9(4)
C16 C17 C18 C21 . . -177.2(5)
Cl2 C17 C18 C21 . . 5.3(7)
C17 C18 C19 C20 . . -1.0(8)
C21 C18 C19 C20 . . 176.9(5)
C16 C15 C20 C19 . . -0.1(11)
C18 C19 C20 C15 . . 0.8(10)
Cu O3 C21 O4 . 3_558 1.9(7)
Cu O3 C21 C18 . . -179.9(3)
C17 C18 C21 O4 . 3_558 -120.3(6)
C19 C18 C21 O4 . 3_558 61.9(6)
C17 C18 C21 O3 . . 61.3(7)
C19 C18 C21 O3 . . -116.5(6)
